data_7222389
loop_
_publ_author_name
'Eschen, M.'
'Jeitschko, W.'

_publ_section_title
;
 Preparation and crystal structures of ternary rare earth silver andgold
 arsenides Ln Ag As2 and Ln Au As2 with Ln = La - Nd, Sm, Gdand Tb
;
_journal_name_full
;
Zeitschrift fuer Naturforschung, Teil B. Anorganische Chemie, Organische 
Chemie (42,1987-)
;
_journal_page_first 399
_journal_page_last 409
_journal_volume 58
_journal_year 2003
_chemical_formula_sum 'As2 Au La'
_chemical_name_systematic 'La Au As2'
_space_group_IT_number 139
_symmetry_space_group_name_Hall '-I 4 2'
_symmetry_space_group_name_H-M 'I 4/m m m'
_cell_angle_alpha 90
_cell_angle_beta 90
_cell_angle_gamma 90
_cell_formula_units_Z 4
_cell_length_a 4.169
_cell_length_b 4.169
_cell_length_c 20.595
_cell_volume 357.953
_citation_journal_id_ASTM ZNBSEN
_cod_data_source_file Eschen_ZNBSEN_2003_1157.cif
_cod_data_source_block As2Au1La1
_cod_original_cell_volume 357.9527
_cod_original_formula_sum 'As2 Au1 La1'
_cod_database_code 7222389

loop_
_symmetry_equiv_pos_as_xyz
x,y,z
-y,x,z
-x,-y,z
y,-x,z
x,-y,-z
y,x,-z
-x,y,-z
-y,-x,-z
-x,-y,-z
y,-x,-z
x,y,-z
-y,x,-z
-x,y,z
-y,-x,z
x,-y,z
y,x,z
x+1/2,y+1/2,z+1/2
-y+1/2,x+1/2,z+1/2
-x+1/2,-y+1/2,z+1/2
y+1/2,-x+1/2,z+1/2
x+1/2,-y+1/2,-z+1/2
y+1/2,x+1/2,-z+1/2
-x+1/2,y+1/2,-z+1/2
-y+1/2,-x+1/2,-z+1/2
-x+1/2,-y+1/2,-z+1/2
y+1/2,-x+1/2,-z+1/2
x+1/2,y+1/2,-z+1/2
-y+1/2,x+1/2,-z+1/2
-x+1/2,y+1/2,z+1/2
-y+1/2,-x+1/2,z+1/2
x+1/2,-y+1/2,z+1/2
y+1/2,x+1/2,z+1/2

loop_
_atom_site_label
_atom_site_type_symbol
_atom_site_fract_x
_atom_site_fract_y
_atom_site_fract_z
_atom_site_occupancy
_atom_site_U_iso_or_equiv
As1 As-3 0 0 0.3362 1 0.0
As2 As-1 0.051 0.469 0 0.25 0.0
Au1 Au+1 0 0.5 0.25 1 0.0
La1 La+3 0 0 0.1185 1 0.0
